data_7051270
loop_
_publ_author_name
'Greener, Bryan'
'Foxon, Simon P.'
'Walton, Paul H.'

_publ_section_title
;
 Syntheses and structures of a range of metal complexes with the ligand
 cis,cis-1,3,5-(E,E)-tris(phenylpropenylideneamino)cyclohexane
;
_journal_issue 5
_journal_name_full 'New Journal of Chemistry'
_journal_page_first 269
_journal_paper_doi 10.1039/b000441n
_journal_volume 24
_journal_year 2000
_chemical_formula_moiety 'C33 H33 Cd N3 2+, N O3 1-, C24 H20 B 1-, 2(C H4 O)'
_chemical_formula_sum 'C59 H61 B Cd N4 O5'
_chemical_formula_weight 1029.33
_chemical_melting_point 424.2(3)
_chemical_name_common '[Cd(Ph-protach)(NO3)(CH3OH)]BPh4, (4)'
_chemical_name_systematic
; 
cis,cis-1,3,5-(E,E)-tri(phenyl-propenylideneamino)cyclohexane
cadmium(II) nitrate tetraphenylborate, (4) 
{tri(phenyl-propenylideneamino)cyclohexane = (Ph-protach)} 
;
_space_group_IT_number 2
_symmetry_cell_setting triclinic
_symmetry_space_group_name_Hall '-P 1'
_symmetry_space_group_name_H-M 'P -1'
_atom_sites_solution_hydrogens geom
_atom_sites_solution_primary direct
_atom_sites_solution_secondary difmap
_audit_creation_method SHELXL-97
_cell_angle_alpha 99.861(19)
_cell_angle_beta 105.154(17)
_cell_angle_gamma 76.486(15)
_cell_formula_units_Z 2
_cell_length_a 15.642(3)
_cell_length_b 17.746(4)
_cell_length_c 10.348(3)
_cell_measurement_reflns_used 20
_cell_measurement_temperature 296(2)
_cell_volume 2677.1(11)
_computing_cell_refinement 'AFC/MSC (Diffractometer Control)'
_computing_data_collection 'AFC/MSC (Diffractometer Control)'
_computing_data_reduction 'teXsan (Molecular Structure Corporation, 1992)'
_computing_molecular_graphics teXsan
_computing_publication_material SHELXL-97
_computing_structure_refinement 'SHELXL-97 (Sheldrick, 1997)'
_computing_structure_solution 'SAPI91 (Rigaku Corporation, 1993)'
_diffrn_ambient_temperature 296(2)
_diffrn_measured_fraction_theta_full 0.997
_diffrn_measured_fraction_theta_max 0.997
_diffrn_measurement_device_type 'Rigaku AFC6S'
_diffrn_measurement_method \w--2\q
_diffrn_radiation_monochromator graphite
_diffrn_radiation_probe x-ray
_diffrn_radiation_source 'fine-focus sealed tube'
_diffrn_radiation_type MoK\a
_diffrn_radiation_wavelength 0.71070
_diffrn_reflns_av_R_equivalents 0.0161
_diffrn_reflns_av_sigmaI/netI 0.0261
_diffrn_reflns_limit_h_max 18
_diffrn_reflns_limit_h_min 0
_diffrn_reflns_limit_k_max 21
_diffrn_reflns_limit_k_min -20
_diffrn_reflns_limit_l_max 11
_diffrn_reflns_limit_l_min -12
_diffrn_reflns_number 9800
_diffrn_reflns_theta_full 25.02
_diffrn_reflns_theta_max 25.02
_diffrn_reflns_theta_min 2.50
_diffrn_source_current 30
_diffrn_source_voltage 50
_diffrn_standards_decay_% 3.3279
_diffrn_standards_interval_count 150
_diffrn_standards_number 3
_exptl_absorpt_coefficient_mu 0.459
_exptl_absorpt_correction_T_max 0.8377
_exptl_absorpt_correction_T_min 0.7103
_exptl_absorpt_correction_type psi-scan
_exptl_absorpt_process_details '(North, Phillips & Mathews, 1968)'
_exptl_crystal_colour colourless
_exptl_crystal_density_diffrn 1.277
_exptl_crystal_density_method 'not measured'
_exptl_crystal_description block
_exptl_crystal_F_000 1072
_exptl_crystal_size_max 0.80
_exptl_crystal_size_mid 0.80
_exptl_crystal_size_min 0.40
_refine_diff_density_max 0.632
_refine_diff_density_min -0.302
_refine_diff_density_rms 0.056
_refine_ls_extinction_method none
_refine_ls_goodness_of_fit_ref 1.079
_refine_ls_hydrogen_treatment mixed
_refine_ls_matrix_type full
_refine_ls_number_parameters 645
_refine_ls_number_reflns 9427
_refine_ls_number_restraints 2
_refine_ls_restrained_S_all 1.079
_refine_ls_R_factor_all 0.0533
_refine_ls_R_factor_gt 0.0323
_refine_ls_shift/su_max 0.001
_refine_ls_shift/su_mean 0.000
_refine_ls_structure_factor_coef Fsqd
_refine_ls_weighting_details 'calc w=1/[\s^2^(Fo^2^)+(0.0436P)^2^+1.2060P] where P=(Fo^2^+2Fc^2^)/3'
_refine_ls_weighting_scheme calc
_refine_ls_wR_factor_gt 0.0806
_refine_ls_wR_factor_ref 0.0965
_reflns_number_gt 7595
_reflns_number_total 9427
_reflns_threshold_expression I>2\s(I)
_cod_data_source_file b000441n.txt
_cod_data_source_block 4
_cod_depositor_comments
;
The following automatic conversions were performed:

'_chemical_melting_point' value '424-424.5 K' was changed to
'424.2(3)' - the average value was taken and precision was estimated.

Automatic conversion script
Id: cif_fix_values 1569 2011-02-09 13:29:24Z adriana 
;
_cod_original_cell_volume 2677.1(10)
_cod_database_code 7051270

loop_
_symmetry_equiv_pos_as_xyz
'x, y, z'
'-x, -y, -z'

loop_
_atom_site_label
_atom_site_type_symbol
_atom_site_fract_x
_atom_site_fract_y
_atom_site_fract_z
_atom_site_U_iso_or_equiv
_atom_site_adp_type
_atom_site_occupancy
_atom_site_symmetry_multiplicity
_atom_site_calc_flag
_atom_site_refinement_flags
_atom_site_disorder_assembly
_atom_site_disorder_group
Cd1 Cd 0.231712(14) 0.243041(13) 0.32522(2) 0.05246(8) Uani 1 1 d . . .
O1 O 0.29224(17) 0.23313(15) 0.1372(2) 0.0769(6) Uani 1 1 d . . .
O2 O 0.3488(2) 0.32229(17) 0.0902(3) 0.1005(9) Uani 1 1 d . . .
O3 O 0.30299(16) 0.33694(15) 0.2738(2) 0.0769(6) Uani 1 1 d . . .
O4 O 0.38508(14) 0.19123(14) 0.4311(2) 0.0726(6) Uani 1 1 d D . .
H4 H 0.4261(10) 0.2038(3) 0.4125(5) 0.087 Uiso 1 1 d RD . .
O5A O 0.5128(10) 0.1916(6) 0.295(3) 0.154(9) Uani 0.394(17) 1 d PD A 1
H5A H 0.4623 0.2141 0.3044 0.230 Uiso 0.394(17) 1 calc PR A 1
C59A C 0.5628(4) 0.2428(5) 0.3071(7) 0.174(3) Uani 0.394(17) 1 d PD A 1
H59A H 0.5250 0.2918 0.2839 0.261 Uiso 0.394(17) 1 calc PR A 1
H59B H 0.6034 0.2250 0.2480 0.261 Uiso 0.394(17) 1 calc PR A 1
H59C H 0.5970 0.2492 0.3986 0.261 Uiso 0.394(17) 1 calc PR A 1
O5B O 0.5403(4) 0.2251(6) 0.4089(10) 0.115(4) Uani 0.606(17) 1 d PD A 2
H5B H 0.5835 0.2234 0.4742 0.172 Uiso 0.606(17) 1 calc PR A 2
C59B C 0.5628(4) 0.2428(5) 0.3071(7) 0.174(3) Uani 0.606(17) 1 d PD A 2
H59D H 0.6165 0.2070 0.2915 0.261 Uiso 0.606(17) 1 calc PR A 2
H59E H 0.5740 0.2949 0.3265 0.261 Uiso 0.606(17) 1 calc PR A 2
H59F H 0.5145 0.2395 0.2283 0.261 Uiso 0.606(17) 1 calc PR A 2
N1 N 0.19618(16) 0.28414(14) 0.5286(2) 0.0544(6) Uani 1 1 d . . .
N2 N 0.07801(15) 0.29370(14) 0.2393(3) 0.0567(6) Uani 1 1 d . . .
N3 N 0.18909(16) 0.12868(14) 0.3187(2) 0.0539(6) Uani 1 1 d . . .
N4 N 0.31636(16) 0.29621(16) 0.1698(3) 0.0584(6) Uani 1 1 d . . .
C1 C 0.1145(2) 0.26069(18) 0.5433(3) 0.0590(7) Uani 1 1 d . . .
H1 H 0.1088 0.2776 0.6365 0.071 Uiso 1 1 calc R . .
C2 C 0.1230(2) 0.17221(18) 0.5188(3) 0.0618(8) Uani 1 1 d . . .
H2A H 0.0800 0.1588 0.5594 0.074 Uiso 1 1 calc R . .
H2B H 0.1830 0.1485 0.5659 0.074 Uiso 1 1 calc R . .
C3 C 0.1077(2) 0.13544(18) 0.3717(3) 0.0590(7) Uani 1 1 d . . .
H3 H 0.0978 0.0826 0.3689 0.071 Uiso 1 1 calc R . .
C4 C 0.0243(2) 0.1805(2) 0.2820(4) 0.0670(8) Uani 1 1 d . . .
H4A H 0.0254 0.1617 0.1886 0.080 Uiso 1 1 calc R . .
H4B H -0.0290 0.1686 0.2985 0.080 Uiso 1 1 calc R . .
C5 C 0.01518(19) 0.26880(19) 0.3011(3) 0.0615(8) Uani 1 1 d . . .
H5 H -0.0466 0.2915 0.2560 0.074 Uiso 1 1 calc R . .
C6 C 0.0297(2) 0.3018(2) 0.4507(3) 0.0643(8) Uani 1 1 d . . .
H6A H 0.0325 0.3565 0.4584 0.077 Uiso 1 1 calc R . .
H6B H -0.0225 0.2991 0.4824 0.077 Uiso 1 1 calc R . .
C7 C 0.2393(2) 0.32496(18) 0.6276(3) 0.0613(8) Uani 1 1 d . . .
H7 H 0.2202 0.3357 0.7079 0.074 Uiso 1 1 calc R . .
C8 C 0.3160(2) 0.35514(18) 0.6214(3) 0.0618(8) Uani 1 1 d . . .
H8 H 0.3375 0.3419 0.5432 0.074 Uiso 1 1 calc R . .
C9 C 0.3571(2) 0.40079(19) 0.7217(3) 0.0663(8) Uani 1 1 d . . .
H9 H 0.3358 0.4111 0.8002 0.080 Uiso 1 1 calc R . .
C10 C 0.4322(2) 0.43653(19) 0.7224(3) 0.0646(8) Uani 1 1 d . . .
C11 C 0.4864(2) 0.4106(2) 0.6300(4) 0.0786(10) Uani 1 1 d . . .
H11 H 0.4748 0.3689 0.5648 0.094 Uiso 1 1 calc R . .
C12 C 0.5567(3) 0.4455(3) 0.6331(4) 0.0924(12) Uani 1 1 d . . .
H12 H 0.5929 0.4268 0.5715 0.111 Uiso 1 1 calc R . .
C13 C 0.5735(3) 0.5081(3) 0.7273(5) 0.0950(13) Uani 1 1 d . . .
H13 H 0.6204 0.5324 0.7284 0.114 Uiso 1 1 calc R . .
C14 C 0.5215(3) 0.5346(2) 0.8193(5) 0.0989(13) Uani 1 1 d . . .
H14 H 0.5333 0.5769 0.8833 0.119 Uiso 1 1 calc R . .
C15 C 0.4517(3) 0.4994(2) 0.8182(4) 0.0861(11) Uani 1 1 d . . .
H15 H 0.4171 0.5178 0.8820 0.103 Uiso 1 1 calc R . .
C16 C 0.0434(2) 0.33199(18) 0.1376(3) 0.0591(7) Uani 1 1 d . . .
H16 H -0.0181 0.3359 0.0996 0.071 Uiso 1 1 calc R . .
C17 C 0.0938(2) 0.36932(17) 0.0784(3) 0.0579(7) Uani 1 1 d . . .
H17 H 0.1542 0.3690 0.1199 0.069 Uiso 1 1 calc R . .
C18 C 0.0581(2) 0.40415(17) -0.0324(3) 0.0592(7) Uani 1 1 d . . .
H18 H -0.0005 0.3990 -0.0771 0.071 Uiso 1 1 calc R . .
C19 C 0.1016(2) 0.44998(17) -0.0919(3) 0.0590(7) Uani 1 1 d . . .
C20 C 0.0653(3) 0.4665(2) -0.2242(4) 0.0773(10) Uani 1 1 d . . .
H20 H 0.0154 0.4465 -0.2757 0.093 Uiso 1 1 calc R . .
C21 C 0.1034(4) 0.5128(3) -0.2793(5) 0.0972(14) Uani 1 1 d . . .
H21 H 0.0807 0.5218 -0.3690 0.117 Uiso 1 1 calc R . .
C22 C 0.1742(4) 0.5455(2) -0.2025(6) 0.1032(15) Uani 1 1 d . . .
H22 H 0.1977 0.5783 -0.2390 0.124 Uiso 1 1 calc R . .
C23 C 0.2105(3) 0.5299(2) -0.0718(5) 0.0915(12) Uani 1 1 d . . .
H23 H 0.2586 0.5520 -0.0197 0.110 Uiso 1 1 calc R . .
C24 C 0.1755(2) 0.4814(2) -0.0180(4) 0.0711(9) Uani 1 1 d . . .
H24 H 0.2019 0.4694 0.0695 0.085 Uiso 1 1 calc R . .
C25 C 0.2248(2) 0.06095(19) 0.2713(3) 0.0597(7) Uani 1 1 d . . .
H25 H 0.1955 0.0202 0.2661 0.072 Uiso 1 1 calc R . .
C26 C 0.3073(2) 0.04298(18) 0.2251(3) 0.0596(7) Uani 1 1 d . . .
H26 H 0.3352 0.0835 0.2228 0.072 Uiso 1 1 calc R . .
C27 C 0.3450(2) -0.02996(19) 0.1856(3) 0.0651(8) Uani 1 1 d . . .
H27 H 0.3108 -0.0677 0.1776 0.078 Uiso 1 1 calc R . .
C28 C 0.4331(2) -0.0576(2) 0.1536(3) 0.0673(8) Uani 1 1 d . . .
C29 C 0.4944(3) -0.0093(3) 0.1713(4) 0.0837(11) Uani 1 1 d . . .
H29 H 0.4795 0.0431 0.2042 0.100 Uiso 1 1 calc R . .
C30 C 0.5772(3) -0.0387(4) 0.1403(4) 0.1083(15) Uani 1 1 d . . .
H30 H 0.6173 -0.0058 0.1500 0.130 Uiso 1 1 calc R . .
C31 C 0.6008(4) -0.1157(5) 0.0957(5) 0.133(2) Uani 1 1 d . . .
H31 H 0.6576 -0.1352 0.0774 0.160 Uiso 1 1 calc R . .
C32 C 0.5425(4) -0.1638(4) 0.0778(5) 0.131(2) Uani 1 1 d . . .
H32 H 0.5588 -0.2161 0.0459 0.157 Uiso 1 1 calc R . .
C33 C 0.4579(3) -0.1356(2) 0.1066(4) 0.0966(13) Uani 1 1 d . . .
H33 H 0.4180 -0.1691 0.0944 0.116 Uiso 1 1 calc R . .
C34 C -0.0471(2) 0.17036(17) -0.2004(3) 0.0546(7) Uani 1 1 d . . .
C35 C 0.0220(2) 0.2110(2) -0.1827(3) 0.0605(7) Uani 1 1 d . . .
H35 H 0.0078 0.2599 -0.2130 0.073 Uiso 1 1 calc R . .
C36 C 0.1109(2) 0.1820(2) -0.1220(3) 0.0739(9) Uani 1 1 d . . .
H36 H 0.1547 0.2116 -0.1111 0.089 Uiso 1 1 calc R . .
C37 C 0.1349(3) 0.1098(3) -0.0778(3) 0.0849(12) Uani 1 1 d . . .
H37 H 0.1948 0.0896 -0.0387 0.102 Uiso 1 1 calc R . .
C38 C 0.0693(3) 0.0681(2) -0.0920(4) 0.0871(11) Uani 1 1 d . . .
H38 H 0.0845 0.0196 -0.0602 0.105 Uiso 1 1 calc R . .
C39 C -0.0190(2) 0.0969(2) -0.1529(4) 0.0761(9) Uani 1 1 d . . .
H39 H -0.0619 0.0665 -0.1631 0.091 Uiso 1 1 calc R . .
C40 C -0.1870(2) 0.13235(17) -0.3876(3) 0.0598(8) Uani 1 1 d . . .
C41 C -0.1288(3) 0.0884(2) -0.4673(4) 0.0788(10) Uani 1 1 d . . .
H41 H -0.0701 0.0969 -0.4477 0.095 Uiso 1 1 calc R . .
C42 C -0.1537(4) 0.0332(2) -0.5733(4) 0.1023(15) Uani 1 1 d . . .
H42 H -0.1125 0.0064 -0.6240 0.123 Uiso 1 1 calc R . .
C43 C -0.2379(4) 0.0182(3) -0.6034(5) 0.1164(19) Uani 1 1 d . . .
H43 H -0.2549 -0.0189 -0.6750 0.140 Uiso 1 1 calc R . .
C44 C -0.2981(3) 0.0579(3) -0.5279(5) 0.1009(15) Uani 1 1 d . . .
H44 H -0.3558 0.0469 -0.5474 0.121 Uiso 1 1 calc R . .
C45 C -0.2731(2) 0.1155(2) -0.4204(4) 0.0741(9) Uani 1 1 d . . .
H45 H -0.3150 0.1426 -0.3710 0.089 Uiso 1 1 calc R . .
C46 C -0.16990(18) 0.28047(17) -0.3485(3) 0.0505(6) Uani 1 1 d . . .
C47 C -0.2012(2) 0.28192(19) -0.4867(3) 0.0596(7) Uani 1 1 d . . .
H47 H -0.2085 0.2352 -0.5409 0.072 Uiso 1 1 calc R . .
C48 C -0.2221(2) 0.3494(2) -0.5477(3) 0.0735(9) Uani 1 1 d . . .
H48 H -0.2439 0.3474 -0.6407 0.088 Uiso 1 1 calc R . .
C49 C -0.2110(2) 0.4193(2) -0.4725(4) 0.0733(9) Uani 1 1 d . . .
H49 H -0.2249 0.4648 -0.5135 0.088 Uiso 1 1 calc R . .
C50 C -0.1789(2) 0.42102(19) -0.3352(4) 0.0706(9) Uani 1 1 d . . .
H50 H -0.1702 0.4678 -0.2826 0.085 Uiso 1 1 calc R . .
C51 C -0.1597(2) 0.35298(18) -0.2754(3) 0.0615(8) Uani 1 1 d . . .
H51 H -0.1389 0.3557 -0.1823 0.074 Uiso 1 1 calc R . .
C52 C -0.2152(2) 0.22808(18) -0.1560(3) 0.0560(7) Uani 1 1 d . . .
C53 C -0.2995(2) 0.2774(2) -0.1808(3) 0.0707(9) Uani 1 1 d . . .
H53 H -0.3231 0.2924 -0.2669 0.085 Uiso 1 1 calc R . .
C54 C -0.3507(3) 0.3057(2) -0.0850(4) 0.0826(10) Uani 1 1 d . . .
H54 H -0.4064 0.3391 -0.1072 0.099 Uiso 1 1 calc R . .
C55 C -0.3183(3) 0.2841(3) 0.0419(4) 0.0895(12) Uani 1 1 d . . .
H55 H -0.3514 0.3031 0.1074 0.107 Uiso 1 1 calc R . .
C56 C -0.2371(3) 0.2344(3) 0.0715(4) 0.0921(12) Uani 1 1 d . . .
H56 H -0.2153 0.2185 0.1573 0.110 Uiso 1 1 calc R . .
C57 C -0.1862(2) 0.2068(2) -0.0257(3) 0.0786(10) Uani 1 1 d . . .
H57 H -0.1308 0.1731 -0.0025 0.094 Uiso 1 1 calc R . .
C58 C 0.4172(3) 0.1451(3) 0.5394(5) 0.1144(16) Uani 1 1 d . . .
H58A H 0.4527 0.1726 0.6146 0.172 Uiso 1 1 calc R . .
H58B H 0.4540 0.0967 0.5116 0.172 Uiso 1 1 calc R . .
H58C H 0.3669 0.1348 0.5654 0.172 Uiso 1 1 calc R . .
B1 B -0.1538(2) 0.2020(2) -0.2719(3) 0.0548(8) Uani 1 1 d . . .

loop_
_atom_site_aniso_label
_atom_site_aniso_U_11
_atom_site_aniso_U_22
_atom_site_aniso_U_33
_atom_site_aniso_U_23
_atom_site_aniso_U_13
_atom_site_aniso_U_12
Cd1 0.04756(12) 0.05756(13) 0.05893(14) 0.00868(9) 0.02042(9) -0.01298(9)
O1 0.0804(16) 0.0821(16) 0.0785(15) 0.0050(13) 0.0349(13) -0.0208(13)
O2 0.108(2) 0.107(2) 0.116(2) 0.0221(17) 0.0640(18) -0.0277(17)
O3 0.0760(15) 0.0886(17) 0.0749(15) 0.0042(13) 0.0222(13) -0.0324(13)
O4 0.0523(12) 0.0909(16) 0.0760(15) 0.0214(13) 0.0123(11) -0.0112(11)
O5A 0.115(10) 0.135(9) 0.25(2) 0.026(10) 0.106(13) -0.028(7)
C59A 0.107(4) 0.279(9) 0.170(6) 0.116(6) 0.020(4) -0.054(5)
O5B 0.072(3) 0.160(7) 0.121(6) 0.050(6) 0.015(3) -0.024(4)
C59B 0.107(4) 0.279(9) 0.170(6) 0.116(6) 0.020(4) -0.054(5)
N1 0.0515(13) 0.0580(14) 0.0586(14) 0.0054(11) 0.0218(11) -0.0115(11)
N2 0.0450(13) 0.0636(15) 0.0654(15) 0.0152(12) 0.0159(11) -0.0094(11)
N3 0.0552(14) 0.0541(14) 0.0562(14) 0.0084(11) 0.0150(11) -0.0146(11)
N4 0.0438(13) 0.0606(16) 0.0766(18) 0.0058(13) 0.0246(12) -0.0116(12)
C1 0.0575(17) 0.0665(19) 0.0628(18) 0.0063(15) 0.0305(15) -0.0137(14)
C2 0.0614(18) 0.0664(19) 0.0682(19) 0.0153(15) 0.0253(15) -0.0166(15)
C3 0.0597(18) 0.0588(17) 0.0688(19) 0.0108(14) 0.0213(15) -0.0220(14)
C4 0.0504(17) 0.081(2) 0.078(2) 0.0130(17) 0.0154(15) -0.0251(16)
C5 0.0410(15) 0.074(2) 0.075(2) 0.0223(16) 0.0170(14) -0.0086(14)
C6 0.0466(16) 0.073(2) 0.083(2) 0.0186(17) 0.0317(15) -0.0050(14)
C7 0.0623(18) 0.0654(19) 0.0583(18) 0.0009(15) 0.0238(15) -0.0104(15)
C8 0.0576(18) 0.0646(19) 0.0633(19) -0.0025(15) 0.0197(15) -0.0133(15)
C9 0.0607(19) 0.069(2) 0.066(2) -0.0040(16) 0.0182(16) -0.0110(16)
C10 0.0566(18) 0.0639(19) 0.067(2) 0.0024(15) 0.0055(15) -0.0125(15)
C11 0.070(2) 0.083(2) 0.084(2) -0.0020(19) 0.0184(19) -0.0255(19)
C12 0.076(3) 0.113(3) 0.097(3) 0.018(3) 0.020(2) -0.032(2)
C13 0.075(3) 0.098(3) 0.118(4) 0.034(3) -0.001(2) -0.037(2)
C14 0.096(3) 0.081(3) 0.115(3) -0.005(2) 0.006(3) -0.040(2)
C15 0.079(2) 0.083(3) 0.090(3) -0.013(2) 0.015(2) -0.026(2)
C16 0.0488(16) 0.0640(18) 0.0642(19) 0.0118(15) 0.0134(14) -0.0069(14)
C17 0.0546(17) 0.0568(17) 0.0630(18) 0.0125(14) 0.0178(14) -0.0038(14)
C18 0.0587(18) 0.0578(17) 0.0584(18) 0.0049(14) 0.0140(14) -0.0070(14)
C19 0.072(2) 0.0493(16) 0.0570(17) 0.0064(13) 0.0296(15) 0.0025(14)
C20 0.088(2) 0.069(2) 0.071(2) 0.0184(17) 0.0268(19) 0.0096(18)
C21 0.122(4) 0.086(3) 0.091(3) 0.047(2) 0.051(3) 0.023(3)
C22 0.132(4) 0.073(3) 0.131(4) 0.035(3) 0.082(4) 0.003(3)
C23 0.105(3) 0.081(3) 0.110(3) 0.006(2) 0.060(3) -0.024(2)
C24 0.082(2) 0.070(2) 0.071(2) 0.0022(17) 0.0353(18) -0.0167(18)
C25 0.0657(19) 0.0613(19) 0.0561(17) 0.0107(14) 0.0110(15) -0.0208(15)
C26 0.0678(19) 0.0557(18) 0.0566(17) 0.0060(14) 0.0148(15) -0.0147(15)
C27 0.078(2) 0.0610(19) 0.0576(18) 0.0018(15) 0.0181(16) -0.0164(16)
C28 0.075(2) 0.071(2) 0.0511(17) -0.0003(15) 0.0175(16) -0.0067(17)
C29 0.074(2) 0.108(3) 0.065(2) 0.002(2) 0.0158(18) -0.017(2)
C30 0.073(3) 0.170(5) 0.073(3) 0.008(3) 0.011(2) -0.020(3)
C31 0.084(3) 0.210(7) 0.074(3) 0.000(4) 0.020(3) 0.024(4)
C32 0.128(5) 0.136(5) 0.093(4) -0.023(3) 0.037(3) 0.031(4)
C33 0.107(3) 0.084(3) 0.084(3) -0.014(2) 0.030(2) 0.002(2)
C34 0.0598(17) 0.0621(18) 0.0413(14) 0.0033(13) 0.0107(13) -0.0141(14)
C35 0.0580(18) 0.075(2) 0.0490(16) 0.0014(14) 0.0161(14) -0.0135(15)
C36 0.059(2) 0.097(3) 0.065(2) 0.0032(19) 0.0162(16) -0.0158(19)
C37 0.062(2) 0.124(3) 0.055(2) 0.015(2) 0.0077(16) 0.004(2)
C38 0.089(3) 0.085(3) 0.075(2) 0.027(2) 0.007(2) 0.006(2)
C39 0.075(2) 0.078(2) 0.072(2) 0.0199(18) 0.0020(18) -0.0158(18)
C40 0.073(2) 0.0521(17) 0.0508(16) 0.0145(13) -0.0013(15) -0.0176(15)
C41 0.091(3) 0.070(2) 0.067(2) 0.0005(17) 0.0077(19) -0.0169(19)
C42 0.130(4) 0.073(3) 0.070(2) -0.008(2) -0.007(3) 0.000(3)
C43 0.144(5) 0.063(2) 0.092(3) -0.002(2) -0.042(3) -0.007(3)
C44 0.102(3) 0.073(3) 0.105(3) 0.024(2) -0.040(3) -0.037(2)
C45 0.076(2) 0.067(2) 0.074(2) 0.0228(17) -0.0118(18) -0.0255(18)
C46 0.0452(15) 0.0619(17) 0.0484(15) 0.0065(13) 0.0113(12) -0.0179(13)
C47 0.0665(19) 0.0686(19) 0.0491(16) 0.0099(14) 0.0108(14) -0.0245(16)
C48 0.086(2) 0.087(2) 0.0552(19) 0.0199(17) 0.0123(17) -0.029(2)
C49 0.084(2) 0.066(2) 0.081(2) 0.0290(18) 0.0283(19) -0.0102(18)
C50 0.086(2) 0.0563(19) 0.076(2) 0.0034(16) 0.0300(19) -0.0185(17)
C51 0.0679(19) 0.067(2) 0.0518(17) 0.0054(14) 0.0139(14) -0.0182(16)
C52 0.0576(18) 0.0655(18) 0.0501(16) 0.0118(14) 0.0072(13) -0.0245(15)
C53 0.066(2) 0.086(2) 0.066(2) 0.0186(17) 0.0180(16) -0.0169(18)
C54 0.076(2) 0.091(3) 0.091(3) 0.014(2) 0.036(2) -0.016(2)
C55 0.084(3) 0.123(3) 0.077(3) 0.001(2) 0.036(2) -0.040(3)
C56 0.090(3) 0.143(4) 0.051(2) 0.018(2) 0.0149(19) -0.035(3)
C57 0.064(2) 0.121(3) 0.0545(19) 0.0215(19) 0.0081(16) -0.024(2)
C58 0.092(3) 0.145(4) 0.102(3) 0.053(3) 0.009(3) -0.001(3)
B1 0.0564(19) 0.064(2) 0.0459(17) 0.0103(15) 0.0046(15) -0.0204(16)

loop_
_atom_type_symbol
_atom_type_description
_atom_type_scat_dispersion_real
_atom_type_scat_dispersion_imag
_atom_type_scat_source
Cd Cd -0.8075 1.2024 'International Tables Vol C Tables 4.2.6.8 and 6.1.1.4'
O O 0.0106 0.0060 'International Tables Vol C Tables 4.2.6.8 and 6.1.1.4'
N N 0.0061 0.0033 'International Tables Vol C Tables 4.2.6.8 and 6.1.1.4'
C C 0.0033 0.0016 'International Tables Vol C Tables 4.2.6.8 and 6.1.1.4'
B B 0.0013 0.0007 'International Tables Vol C Tables 4.2.6.8 and 6.1.1.4'
H H 0.0000 0.0000 'International Tables Vol C Tables 4.2.6.8 and 6.1.1.4'

loop_
_geom_angle_atom_site_label_1
_geom_angle_atom_site_label_2
_geom_angle_atom_site_label_3
_geom_angle
_geom_angle_site_symmetry_1
_geom_angle_site_symmetry_3
_geom_angle_publ_flag
N3 Cd1 N1 90.06(9) . . ?
N3 Cd1 O1 107.17(9) . . ?
N1 Cd1 O1 162.05(9) . . ?
N3 Cd1 N2 86.31(9) . . ?
N1 Cd1 N2 83.83(9) . . ?
O1 Cd1 N2 101.91(9) . . ?
N3 Cd1 O4 92.10(9) . . ?
N1 Cd1 O4 91.42(8) . . ?
O1 Cd1 O4 83.10(9) . . ?
N2 Cd1 O4 174.99(8) . . ?
N3 Cd1 O3 159.91(9) . . ?
N1 Cd1 O3 108.96(9) . . ?
O1 Cd1 O3 53.38(9) . . ?
N2 Cd1 O3 101.74(9) . . ?
O4 Cd1 O3 81.30(8) . . ?
N4 O1 Cd1 94.54(18) . . ?
N4 O3 Cd1 91.52(17) . . ?
C58 O4 Cd1 128.3(2) . . ?
C7 N1 C1 119.0(2) . . ?
C7 N1 Cd1 126.1(2) . . ?
C1 N1 Cd1 114.88(18) . . ?
C16 N2 C5 117.5(2) . . ?
C16 N2 Cd1 127.5(2) . . ?
C5 N2 Cd1 114.52(18) . . ?
C25 N3 C3 117.4(2) . . ?
C25 N3 Cd1 127.6(2) . . ?
C3 N3 Cd1 114.93(18) . . ?
O3 N4 O1 120.6(3) . . ?
O3 N4 O2 119.5(3) . . ?
O1 N4 O2 119.7(3) . . ?
N1 C1 C2 111.6(2) . . ?
N1 C1 C6 110.7(2) . . ?
C2 C1 C6 111.4(3) . . ?
C1 C2 C3 116.6(3) . . ?
N3 C3 C4 110.4(2) . . ?
N3 C3 C2 110.6(2) . . ?
C4 C3 C2 112.2(3) . . ?
C5 C4 C3 115.7(3) . . ?
N2 C5 C4 112.2(2) . . ?
N2 C5 C6 109.6(2) . . ?
C4 C5 C6 111.7(3) . . ?
C1 C6 C5 115.3(3) . . ?
N1 C7 C8 123.6(3) . . ?
C9 C8 C7 123.2(3) . . ?
C8 C9 C10 126.9(3) . . ?
C11 C10 C15 117.6(3) . . ?
C11 C10 C9 122.7(3) . . ?
C15 C10 C9 119.8(3) . . ?
C12 C11 C10 121.3(4) . . ?
C13 C12 C11 119.9(4) . . ?
C14 C13 C12 120.0(4) . . ?
C13 C14 C15 120.5(4) . . ?
C14 C15 C10 120.7(4) . . ?
N2 C16 C17 124.0(3) . . ?
C18 C17 C16 123.1(3) . . ?
C17 C18 C19 126.6(3) . . ?
C24 C19 C20 118.3(3) . . ?
C24 C19 C18 122.0(3) . . ?
C20 C19 C18 119.6(3) . . ?
C21 C20 C19 120.0(4) . . ?
C22 C21 C20 120.5(4) . . ?
C21 C22 C23 120.0(4) . . ?
C22 C23 C24 119.9(4) . . ?
C23 C24 C19 121.2(4) . . ?
N3 C25 C26 124.7(3) . . ?
C27 C26 C25 122.0(3) . . ?
C26 C27 C28 127.8(3) . . ?
C33 C28 C29 118.5(4) . . ?
C33 C28 C27 118.9(4) . . ?
C29 C28 C27 122.5(3) . . ?
C30 C29 C28 120.1(4) . . ?
C31 C30 C29 120.6(5) . . ?
C32 C31 C30 120.3(5) . . ?
C31 C32 C33 120.4(5) . . ?
C28 C33 C32 120.0(5) . . ?
C35 C34 C39 114.5(3) . . ?
C35 C34 B1 124.9(3) . . ?
C39 C34 B1 120.6(3) . . ?
C36 C35 C34 122.9(3) . . ?
C37 C36 C35 120.3(4) . . ?
C38 C37 C36 118.9(3) . . ?
C37 C38 C39 120.7(4) . . ?
C38 C39 C34 122.7(4) . . ?
C45 C40 C41 115.2(3) . . ?
C45 C40 B1 124.6(3) . . ?
C41 C40 B1 120.1(3) . . ?
C42 C41 C40 123.7(4) . . ?
C43 C42 C41 120.0(5) . . ?
C42 C43 C44 119.7(4) . . ?
C43 C44 C45 120.4(4) . . ?
C40 C45 C44 121.1(4) . . ?
C47 C46 C51 114.5(3) . . ?
C47 C46 B1 123.9(3) . . ?
C51 C46 B1 121.4(2) . . ?
C48 C47 C46 123.1(3) . . ?
C49 C48 C47 120.5(3) . . ?
C48 C49 C50 118.8(3) . . ?
C49 C50 C51 120.0(3) . . ?
C50 C51 C46 123.1(3) . . ?
C53 C52 C57 114.1(3) . . ?
C53 C52 B1 121.6(3) . . ?
C57 C52 B1 124.2(3) . . ?
C52 C53 C54 124.1(3) . . ?
C55 C54 C53 119.4(4) . . ?
C56 C55 C54 119.2(4) . . ?
C55 C56 C57 120.7(4) . . ?
C52 C57 C56 122.5(4) . . ?
C40 B1 C34 107.4(3) . . ?
C40 B1 C46 107.2(2) . . ?
C34 B1 C46 113.1(2) . . ?
C40 B1 C52 113.2(2) . . ?
C34 B1 C52 110.3(2) . . ?
C46 B1 C52 105.7(2) . . ?

loop_
_geom_bond_atom_site_label_1
_geom_bond_atom_site_label_2
_geom_bond_distance
_geom_bond_site_symmetry_2
_geom_bond_publ_flag
Cd1 N3 2.265(2) . ?
Cd1 N1 2.273(2) . ?
Cd1 O1 2.341(2) . ?
Cd1 N2 2.351(2) . ?
Cd1 O4 2.396(2) . ?
Cd1 O3 2.405(2) . ?
O1 N4 1.229(3) . ?
O2 N4 1.268(3) . ?
O3 N4 1.227(3) . ?
O4 C58 1.416(5) . ?
O5A C59A 1.301(12) . ?
N1 C7 1.282(4) . ?
N1 C1 1.484(3) . ?
N2 C16 1.280(4) . ?
N2 C5 1.483(4) . ?
N3 C25 1.275(4) . ?
N3 C3 1.486(4) . ?
C1 C2 1.527(4) . ?
C1 C6 1.527(4) . ?
C2 C3 1.531(4) . ?
C3 C4 1.528(4) . ?
C4 C5 1.522(4) . ?
C5 C6 1.536(5) . ?
C7 C8 1.442(4) . ?
C8 C9 1.325(4) . ?
C9 C10 1.458(4) . ?
C10 C11 1.391(5) . ?
C10 C15 1.394(5) . ?
C11 C12 1.373(5) . ?
C12 C13 1.373(6) . ?
C13 C14 1.365(6) . ?
C14 C15 1.376(6) . ?
C16 C17 1.439(4) . ?
C17 C18 1.325(4) . ?
C18 C19 1.466(4) . ?
C19 C24 1.387(5) . ?
C19 C20 1.392(4) . ?
C20 C21 1.387(6) . ?
C21 C22 1.371(7) . ?
C22 C23 1.372(6) . ?
C23 C24 1.376(5) . ?
C25 C26 1.439(4) . ?
C26 C27 1.333(4) . ?
C27 C28 1.456(5) . ?
C28 C33 1.385(5) . ?
C28 C29 1.388(5) . ?
C29 C30 1.377(6) . ?
C30 C31 1.361(8) . ?
C31 C32 1.348(8) . ?
C32 C33 1.391(7) . ?
C34 C35 1.393(4) . ?
C34 C39 1.404(4) . ?
C34 B1 1.645(4) . ?
C35 C36 1.384(5) . ?
C36 C37 1.370(5) . ?
C37 C38 1.364(6) . ?
C38 C39 1.376(5) . ?
C40 C45 1.391(5) . ?
C40 C41 1.399(5) . ?
C40 B1 1.642(4) . ?
C41 C42 1.378(5) . ?
C42 C43 1.350(7) . ?
C43 C44 1.372(7) . ?
C44 C45 1.416(5) . ?
C46 C47 1.389(4) . ?
C46 C51 1.397(4) . ?
C46 B1 1.656(4) . ?
C47 C48 1.382(4) . ?
C48 C49 1.368(5) . ?
C49 C50 1.374(5) . ?
C50 C51 1.386(4) . ?
C52 C53 1.389(5) . ?
C52 C57 1.393(4) . ?
C52 B1 1.667(5) . ?
C53 C54 1.390(5) . ?
C54 C55 1.365(5) . ?
C55 C56 1.361(6) . ?
C56 C57 1.398(5) . ?

loop_
_geom_hbond_atom_site_label_D
_geom_hbond_atom_site_label_H
_geom_hbond_atom_site_label_A
_geom_hbond_distance_DH
_geom_hbond_distance_HA
_geom_hbond_distance_DA
_geom_hbond_angle_DHA
_geom_hbond_site_symmetry_A
O4 H4 O5B 0.80 1.92 2.708(6) 166.1 .
O4 H4 O5A 0.80 2.00 2.732(11) 151.1 .
O5A H5A O4 0.82 2.14 2.732(11) 128.9 .
O5A H5A N4 0.82 2.60 3.262(18) 139.0 .

loop_
_geom_torsion_atom_site_label_1
_geom_torsion_atom_site_label_2
_geom_torsion_atom_site_label_3
_geom_torsion_atom_site_label_4
_geom_torsion
_geom_torsion_site_symmetry_1
_geom_torsion_site_symmetry_2
_geom_torsion_site_symmetry_3
_geom_torsion_site_symmetry_4
_geom_torsion_publ_flag
N3 Cd1 O1 N4 -174.40(17) . . . . ?
N1 Cd1 O1 N4 -11.3(4) . . . . ?
N2 Cd1 O1 N4 95.81(18) . . . . ?
O4 Cd1 O1 N4 -84.33(18) . . . . ?
O3 Cd1 O1 N4 -0.07(16) . . . . ?
N3 Cd1 O3 N4 16.0(3) . . . . ?
N1 Cd1 O3 N4 176.41(17) . . . . ?
O1 Cd1 O3 N4 0.07(16) . . . . ?
N2 Cd1 O3 N4 -96.14(18) . . . . ?
O4 Cd1 O3 N4 87.90(18) . . . . ?
N3 Cd1 O4 C58 -44.4(4) . . . . ?
N1 Cd1 O4 C58 45.7(4) . . . . ?
O1 Cd1 O4 C58 -151.5(4) . . . . ?
N2 Cd1 O4 C58 26.9(11) . . . . ?
O3 Cd1 O4 C58 154.6(4) . . . . ?
N3 Cd1 N1 C7 142.8(3) . . . . ?
O1 Cd1 N1 C7 -21.1(4) . . . . ?
N2 Cd1 N1 C7 -131.0(3) . . . . ?
O4 Cd1 N1 C7 50.7(3) . . . . ?
O3 Cd1 N1 C7 -30.6(3) . . . . ?
N3 Cd1 N1 C1 -37.7(2) . . . . ?
O1 Cd1 N1 C1 158.4(3) . . . . ?
N2 Cd1 N1 C1 48.54(19) . . . . ?
O4 Cd1 N1 C1 -129.84(19) . . . . ?
O3 Cd1 N1 C1 148.87(19) . . . . ?
N3 Cd1 N2 C16 -129.5(3) . . . . ?
N1 Cd1 N2 C16 140.0(3) . . . . ?
O1 Cd1 N2 C16 -22.8(3) . . . . ?
O4 Cd1 N2 C16 158.8(8) . . . . ?
O3 Cd1 N2 C16 31.9(3) . . . . ?
N3 Cd1 N2 C5 42.0(2) . . . . ?
N1 Cd1 N2 C5 -48.4(2) . . . . ?
O1 Cd1 N2 C5 148.8(2) . . . . ?
O4 Cd1 N2 C5 -29.6(10) . . . . ?
O3 Cd1 N2 C5 -156.6(2) . . . . ?
N1 Cd1 N3 C25 -143.7(3) . . . . ?
O1 Cd1 N3 C25 31.1(3) . . . . ?
N2 Cd1 N3 C25 132.5(3) . . . . ?
O4 Cd1 N3 C25 -52.3(3) . . . . ?
O3 Cd1 N3 C25 17.8(4) . . . . ?
N1 Cd1 N3 C3 38.8(2) . . . . ?
O1 Cd1 N3 C3 -146.36(19) . . . . ?
N2 Cd1 N3 C3 -45.03(19) . . . . ?
O4 Cd1 N3 C3 130.21(19) . . . . ?
O3 Cd1 N3 C3 -159.7(2) . . . . ?
Cd1 O3 N4 O1 -0.1(3) . . . . ?
Cd1 O3 N4 O2 174.3(3) . . . . ?
Cd1 O1 N4 O3 0.1(3) . . . . ?
Cd1 O1 N4 O2 -174.3(3) . . . . ?
C7 N1 C1 C2 -123.0(3) . . . . ?
Cd1 N1 C1 C2 57.4(3) . . . . ?
C7 N1 C1 C6 112.3(3) . . . . ?
Cd1 N1 C1 C6 -67.3(3) . . . . ?
N1 C1 C2 C3 -77.8(3) . . . . ?
C6 C1 C2 C3 46.6(3) . . . . ?
C25 N3 C3 C4 -112.0(3) . . . . ?
Cd1 N3 C3 C4 65.8(3) . . . . ?
C25 N3 C3 C2 123.1(3) . . . . ?
Cd1 N3 C3 C2 -59.1(3) . . . . ?
C1 C2 C3 N3 78.4(3) . . . . ?
C1 C2 C3 C4 -45.4(3) . . . . ?
N3 C3 C4 C5 -78.0(3) . . . . ?
C2 C3 C4 C5 46.0(3) . . . . ?
C16 N2 C5 C4 112.9(3) . . . . ?
Cd1 N2 C5 C4 -59.6(3) . . . . ?
C16 N2 C5 C6 -122.4(3) . . . . ?
Cd1 N2 C5 C6 65.1(3) . . . . ?
C3 C4 C5 N2 75.4(3) . . . . ?
C3 C4 C5 C6 -48.1(3) . . . . ?
N1 C1 C6 C5 76.4(3) . . . . ?
C2 C1 C6 C5 -48.4(3) . . . . ?
N2 C5 C6 C1 -75.4(3) . . . . ?
C4 C5 C6 C1 49.5(3) . . . . ?
C1 N1 C7 C8 -175.9(3) . . . . ?
Cd1 N1 C7 C8 3.6(4) . . . . ?
N1 C7 C8 C9 176.2(3) . . . . ?
C7 C8 C9 C10 -177.2(3) . . . . ?
C8 C9 C10 C11 -17.8(6) . . . . ?
C8 C9 C10 C15 162.0(4) . . . . ?
C15 C10 C11 C12 0.2(6) . . . . ?
C9 C10 C11 C12 180.0(4) . . . . ?
C10 C11 C12 C13 -1.1(6) . . . . ?
C11 C12 C13 C14 1.2(7) . . . . ?
C12 C13 C14 C15 -0.4(7) . . . . ?
C13 C14 C15 C10 -0.6(7) . . . . ?
C11 C10 C15 C14 0.7(6) . . . . ?
C9 C10 C15 C14 -179.1(4) . . . . ?
C5 N2 C16 C17 171.0(3) . . . . ?
Cd1 N2 C16 C17 -17.6(4) . . . . ?
N2 C16 C17 C18 175.2(3) . . . . ?
C16 C17 C18 C19 173.5(3) . . . . ?
C17 C18 C19 C24 -19.4(5) . . . . ?
C17 C18 C19 C20 164.1(3) . . . . ?
C24 C19 C20 C21 0.5(5) . . . . ?
C18 C19 C20 C21 177.0(3) . . . . ?
C19 C20 C21 C22 -3.0(6) . . . . ?
C20 C21 C22 C23 2.8(6) . . . . ?
C21 C22 C23 C24 -0.1(6) . . . . ?
C22 C23 C24 C19 -2.5(6) . . . . ?
C20 C19 C24 C23 2.2(5) . . . . ?
C18 C19 C24 C23 -174.2(3) . . . . ?
C3 N3 C25 C26 -175.2(3) . . . . ?
Cd1 N3 C25 C26 7.3(4) . . . . ?
N3 C25 C26 C27 175.0(3) . . . . ?
C25 C26 C27 C28 -171.4(3) . . . . ?
C26 C27 C28 C33 -176.3(3) . . . . ?
C26 C27 C28 C29 5.3(5) . . . . ?
C33 C28 C29 C30 1.1(6) . . . . ?
C27 C28 C29 C30 179.5(3) . . . . ?
C28 C29 C30 C31 -1.8(6) . . . . ?
C29 C30 C31 C32 1.8(8) . . . . ?
C30 C31 C32 C33 -1.0(9) . . . . ?
C29 C28 C33 C32 -0.3(6) . . . . ?
C27 C28 C33 C32 -178.8(4) . . . . ?
C31 C32 C33 C28 0.2(8) . . . . ?
C39 C34 C35 C36 -0.7(4) . . . . ?
B1 C34 C35 C36 -179.9(3) . . . . ?
C34 C35 C36 C37 1.0(5) . . . . ?
C35 C36 C37 C38 -1.4(5) . . . . ?
C36 C37 C38 C39 1.7(6) . . . . ?
C37 C38 C39 C34 -1.5(6) . . . . ?
C35 C34 C39 C38 1.0(5) . . . . ?
B1 C34 C39 C38 -179.8(3) . . . . ?
C45 C40 C41 C42 1.4(5) . . . . ?
B1 C40 C41 C42 -174.8(3) . . . . ?
C40 C41 C42 C43 -1.2(6) . . . . ?
C41 C42 C43 C44 -0.2(7) . . . . ?
C42 C43 C44 C45 1.2(7) . . . . ?
C41 C40 C45 C44 -0.3(5) . . . . ?
B1 C40 C45 C44 175.7(3) . . . . ?
C43 C44 C45 C40 -1.0(6) . . . . ?
C51 C46 C47 C48 -1.0(4) . . . . ?
B1 C46 C47 C48 173.9(3) . . . . ?
C46 C47 C48 C49 1.2(5) . . . . ?
C47 C48 C49 C50 -0.2(5) . . . . ?
C48 C49 C50 C51 -0.8(5) . . . . ?
C49 C50 C51 C46 1.0(5) . . . . ?
C47 C46 C51 C50 -0.1(4) . . . . ?
B1 C46 C51 C50 -175.1(3) . . . . ?
C57 C52 C53 C54 1.7(5) . . . . ?
B1 C52 C53 C54 -175.0(3) . . . . ?
C52 C53 C54 C55 -0.7(6) . . . . ?
C53 C54 C55 C56 -0.9(6) . . . . ?
C54 C55 C56 C57 1.4(7) . . . . ?
C53 C52 C57 C56 -1.2(5) . . . . ?
B1 C52 C57 C56 175.4(3) . . . . ?
C55 C56 C57 C52 -0.3(6) . . . . ?
C45 C40 B1 C34 144.9(3) . . . . ?
C41 C40 B1 C34 -39.3(4) . . . . ?
C45 C40 B1 C46 -93.2(3) . . . . ?
C41 C40 B1 C46 82.5(3) . . . . ?
C45 C40 B1 C52 23.0(4) . . . . ?
C41 C40 B1 C52 -161.3(3) . . . . ?
C35 C34 B1 C40 129.1(3) . . . . ?
C39 C34 B1 C40 -50.0(4) . . . . ?
C35 C34 B1 C46 11.0(4) . . . . ?
C39 C34 B1 C46 -168.2(3) . . . . ?
C35 C34 B1 C52 -107.1(3) . . . . ?
C39 C34 B1 C52 73.7(4) . . . . ?
C47 C46 B1 C40 -3.2(4) . . . . ?
C51 C46 B1 C40 171.4(3) . . . . ?
C47 C46 B1 C34 115.1(3) . . . . ?
C51 C46 B1 C34 -70.4(4) . . . . ?
C47 C46 B1 C52 -124.2(3) . . . . ?
C51 C46 B1 C52 50.3(3) . . . . ?
C53 C52 B1 C40 -79.3(4) . . . . ?
C57 C52 B1 C40 104.3(3) . . . . ?
C53 C52 B1 C34 160.4(3) . . . . ?
C57 C52 B1 C34 -16.0(4) . . . . ?
C53 C52 B1 C46 37.8(4) . . . . ?
C57 C52 B1 C46 -138.6(3) . . . . ?
